data_7241025
loop_
_publ_author_name
'Bechu, Damien'
'Petre, Alexandru Mihai'
'Hosseini, Mir Wais'
'Baudron, St\'ephane'

_publ_section_title
;
 Heterometallic coordination polymers based on homo- and heteroleptic
 Au(III) dithiolene complexes
;
_journal_name_full CrystEngComm
_journal_paper_doi 10.1039/D0CE01090A
_journal_year 2020
_chemical_formula_sum 'C26 H16 Au Co N7 S8'
_chemical_formula_weight 938.83
_space_group_crystal_system orthorhombic
_space_group_IT_number 64
_space_group_name_Hall '-C 2ac 2'
_space_group_name_H-M_alt 'C m c e'
_atom_sites_solution_hydrogens geom
_audit_creation_method SHELXL-2016/6
_audit_update_record
;
2020-07-20 deposited with the CCDC.	2020-08-10 downloaded from the CCDC.
;
_cell_angle_alpha 90
_cell_angle_beta 90
_cell_angle_gamma 90
_cell_formula_units_Z 8
_cell_length_a 17.2166(7)
_cell_length_b 24.8010(8)
_cell_length_c 25.0137(12)
_cell_measurement_reflns_used 9925
_cell_measurement_temperature 173(2)
_cell_measurement_theta_max 22.49
_cell_measurement_theta_min 2.17
_cell_volume 10680.6(8)
_computing_cell_refinement 'Bruker SAINT'
_computing_data_collection 'Bruker APEX2'
_computing_data_reduction 'Bruker SAINT'
_computing_molecular_graphics 'Bruker SHELXTL'
_computing_publication_material 'Bruker SHELXTL'
_computing_structure_refinement 'SHELXL-2014 (Sheldrick 2014)'
_computing_structure_solution 'SHELXS-97 (Sheldrick 2008)'
_diffrn_ambient_temperature 173(2)
_diffrn_measured_fraction_theta_full 0.999
_diffrn_measured_fraction_theta_max 0.987
_diffrn_measurement_device_type 'Bruker APEX-II CCD'
_diffrn_measurement_method '\f and \w scans'
_diffrn_radiation_type MoK\a
_diffrn_radiation_wavelength 0.71073
_diffrn_reflns_av_R_equivalents 0.1578
_diffrn_reflns_av_unetI/netI 0.1011
_diffrn_reflns_Laue_measured_fraction_full 0.999
_diffrn_reflns_Laue_measured_fraction_max 0.987
_diffrn_reflns_limit_h_max 24
_diffrn_reflns_limit_h_min -24
_diffrn_reflns_limit_k_max 24
_diffrn_reflns_limit_k_min -33
_diffrn_reflns_limit_l_max 35
_diffrn_reflns_limit_l_min -35
_diffrn_reflns_number 102363
_diffrn_reflns_point_group_measured_fraction_full 0.999
_diffrn_reflns_point_group_measured_fraction_max 0.987
_diffrn_reflns_theta_full 25.242
_diffrn_reflns_theta_max 30.178
_diffrn_reflns_theta_min 1.654
_exptl_absorpt_coefficient_mu 3.386
_exptl_absorpt_correction_T_max 0.934
_exptl_absorpt_correction_T_min 0.848
_exptl_absorpt_correction_type multi-scan
_exptl_absorpt_process_details sadabs
_exptl_crystal_colour orange
_exptl_crystal_density_diffrn 1.168
_exptl_crystal_description platelet
_exptl_crystal_F_000 3640
_exptl_crystal_size_max 0.050
_exptl_crystal_size_mid 0.030
_exptl_crystal_size_min 0.020
_refine_diff_density_max 2.512
_refine_diff_density_min -1.654
_refine_diff_density_rms 0.170
_refine_ls_extinction_method none
_refine_ls_goodness_of_fit_ref 1.035
_refine_ls_hydrogen_treatment constr
_refine_ls_matrix_type full
_refine_ls_number_parameters 188
_refine_ls_number_reflns 8063
_refine_ls_number_restraints 0
_refine_ls_restrained_S_all 1.035
_refine_ls_R_factor_all 0.1599
_refine_ls_R_factor_gt 0.0876
_refine_ls_shift/su_max 0.000
_refine_ls_shift/su_mean 0.000
_refine_ls_structure_factor_coef Fsqd
_refine_ls_weighting_details 'w=1/[\s^2^(Fo^2^)+(0.0971P)^2^+118.7626P] where P=(Fo^2^+2Fc^2^)/3'
_refine_ls_weighting_scheme calc
_refine_ls_wR_factor_gt 0.1982
_refine_ls_wR_factor_ref 0.2338
_reflns_Friedel_coverage 0.000
_reflns_number_gt 4230
_reflns_number_total 8063
_reflns_threshold_expression 'I > 2\s(I)'
_cod_data_source_file d0ce01090a2.cif
_cod_data_source_block CP8
_cod_original_sg_symbol_Hall '-C 2bc 2'
_cod_original_sg_symbol_H-M 'C m c a'
_cod_database_code 7241025
_shelx_shelxl_version_number 2016/6
_shelx_space_group_comment
;
The symmetry employed for this shelxl refinement is uniquely defined
by the following loop, which should always be used as a source of
symmetry information in preference to the above space-group names.
They are only intended as comments.
;
_shelx_estimated_absorpt_t_min 0.849
_shelx_estimated_absorpt_t_max 0.935

loop_
_space_group_symop_operation_xyz
'x, y, z'
'-x, -y+1/2, z+1/2'
'x, -y, -z'
'-x, y+1/2, -z+1/2'
'x+1/2, y+1/2, z'
'-x+1/2, -y+1, z+1/2'
'x+1/2, -y+1/2, -z'
'-x+1/2, y+1, -z+1/2'
'-x, -y, -z'
'x, y-1/2, -z-1/2'
'-x, y, z'
'x, -y-1/2, z-1/2'
'-x+1/2, -y+1/2, -z'
'x+1/2, y, -z-1/2'
'-x+1/2, y+1/2, z'
'x+1/2, -y, z-1/2'

loop_
_atom_site_label
_atom_site_type_symbol
_atom_site_fract_x
_atom_site_fract_y
_atom_site_fract_z
_atom_site_U_iso_or_equiv
_atom_site_adp_type
_atom_site_occupancy
_atom_site_site_symmetry_order
_atom_site_calc_flag
_atom_site_refinement_flags_posn
_atom_site_refinement_flags_adp
_atom_site_refinement_flags_occupancy
_atom_site_disorder_assembly
_atom_site_disorder_group
Au1 Au 0.500000 0.20997(2) 0.95263(2) 0.0476(2) Uani 1 2 d S T P . .
Co1 Co 0.750000 -0.03522(6) 0.750000 0.0351(4) Uani 1 2 d S T P . .
S1 S 0.59483(18) 0.14539(10) 0.96360(11) 0.0596(7) Uani 1 1 d . . . . .
S2 S 0.59586(17) 0.27488(10) 0.94262(11) 0.0564(7) Uani 1 1 d . . . . .
S5 S 0.76505(18) 0.14345(10) 0.95002(12) 0.0648(8) Uani 1 1 d . . . . .
S6 S 0.76720(17) 0.26905(12) 0.93302(13) 0.0683(8) Uani 1 1 d . . . . .
N1 N 0.7552(4) 0.0258(3) 0.8104(3) 0.0431(17) Uani 1 1 d . . . . .
N2 N 0.7475(4) 0.4020(3) 0.8105(3) 0.0383(15) Uani 1 1 d . . . . .
N3 N 0.6286(5) -0.0353(5) 0.7532(5) 0.100(3) Uani 1 1 d . . . . .
N4 N 0.500000 -0.0810(8) 0.7496(7) 0.100(3) Uani 1 2 d S T P . .
C1 C 0.6774(6) 0.1820(4) 0.9445(3) 0.051(2) Uani 1 1 d . . . . .
C2 C 0.6797(6) 0.2343(4) 0.9370(4) 0.055(2) Uani 1 1 d . . . . .
C5 C 0.7588(6) 0.0995(4) 0.8952(4) 0.055(3) Uani 1 1 d . . . . .
C6 C 0.7063(6) 0.1048(4) 0.8534(4) 0.062(3) Uani 1 1 d . . . . .
H6 H 0.670739 0.134091 0.852484 0.074 Uiso 1 1 calc R U . . .
C7 C 0.7065(6) 0.0670(4) 0.8133(4) 0.055(2) Uani 1 1 d . . . . .
H7 H 0.668962 0.070601 0.785698 0.066 Uiso 1 1 calc R U . . .
C8 C 0.8071(6) 0.0216(4) 0.8499(4) 0.060(3) Uani 1 1 d . . . . .
H8 H 0.843309 -0.007280 0.848939 0.072 Uiso 1 1 calc R U . . .
C9 C 0.8106(6) 0.0583(4) 0.8928(4) 0.060(3) Uani 1 1 d . . . . .
H9 H 0.848785 0.054129 0.919871 0.072 Uiso 1 1 calc R U . . .
C10 C 0.7535(6) 0.3186(4) 0.8851(4) 0.048(2) Uani 1 1 d . . . . .
C11 C 0.8001(6) 0.3638(4) 0.8896(4) 0.055(2) Uani 1 1 d . . . . .
H11 H 0.834075 0.367550 0.919280 0.066 Uiso 1 1 calc R U . . .
C12 C 0.7975(5) 0.4028(4) 0.8516(4) 0.051(2) Uani 1 1 d . . . . .
H12 H 0.832674 0.432200 0.854346 0.062 Uiso 1 1 calc R U . . .
C13 C 0.7021(6) 0.3597(4) 0.8067(4) 0.057(3) Uani 1 1 d . . . . .
H13 H 0.666365 0.358196 0.777800 0.068 Uiso 1 1 calc R U . . .
C14 C 0.7032(6) 0.3166(4) 0.8427(4) 0.056(3) Uani 1 1 d . . . . .
H14 H 0.669733 0.286494 0.837939 0.067 Uiso 1 1 calc R U . . .
C25 C 0.5667(7) -0.0363(6) 0.7508(6) 0.100(3) Uani 1 1 d . . . . .

loop_
_atom_site_aniso_label
_atom_site_aniso_U_11
_atom_site_aniso_U_22
_atom_site_aniso_U_33
_atom_site_aniso_U_23
_atom_site_aniso_U_13
_atom_site_aniso_U_12
Au1 0.0701(4) 0.0297(3) 0.0430(3) -0.0006(2) 0.000 0.000
Co1 0.0100(6) 0.0462(9) 0.0492(8) 0.000 -0.0012(6) 0.000
S1 0.0749(19) 0.0335(12) 0.0705(16) 0.0017(10) -0.0067(14) 0.0019(12)
S2 0.0630(17) 0.0307(11) 0.0755(17) 0.0058(10) -0.0029(13) -0.0017(11)
S5 0.0694(18) 0.0442(14) 0.0810(18) -0.0163(13) -0.0256(15) 0.0124(12)
S6 0.0599(18) 0.0629(17) 0.0821(19) 0.0191(15) -0.0216(15) -0.0083(14)
N1 0.028(4) 0.053(4) 0.048(4) -0.007(3) -0.003(3) 0.007(3)
N2 0.028(3) 0.039(4) 0.048(4) 0.001(3) -0.002(3) -0.003(3)
N3 0.031(3) 0.147(7) 0.122(6) -0.018(6) 0.005(5) -0.006(5)
N4 0.031(3) 0.147(7) 0.122(6) -0.018(6) 0.005(5) -0.006(5)
C1 0.061(6) 0.048(6) 0.044(5) -0.011(4) -0.010(4) 0.008(5)
C2 0.053(6) 0.059(6) 0.053(5) 0.002(5) -0.017(5) -0.004(5)
C5 0.061(7) 0.044(5) 0.060(6) -0.004(4) -0.010(5) -0.005(5)
C6 0.070(7) 0.053(6) 0.062(6) -0.001(5) -0.015(6) 0.024(5)
C7 0.050(6) 0.067(7) 0.049(5) -0.007(5) -0.008(4) 0.014(5)
C8 0.043(6) 0.051(6) 0.084(7) -0.007(5) -0.027(5) 0.009(4)
C9 0.041(6) 0.054(6) 0.085(7) -0.012(5) -0.029(5) 0.010(5)
C10 0.048(5) 0.040(5) 0.055(5) -0.004(4) -0.006(4) -0.002(4)
C11 0.045(6) 0.061(6) 0.058(6) 0.005(5) -0.013(4) -0.001(5)
C12 0.041(5) 0.044(5) 0.069(6) -0.004(4) -0.022(5) -0.009(4)
C13 0.046(6) 0.072(7) 0.052(5) 0.006(5) -0.007(4) -0.020(5)
C14 0.060(6) 0.047(6) 0.061(6) 0.004(5) -0.015(5) -0.016(5)
C25 0.031(3) 0.147(7) 0.122(6) -0.018(6) 0.005(5) -0.006(5)

loop_
_atom_type_symbol
_atom_type_description
_atom_type_scat_dispersion_real
_atom_type_scat_dispersion_imag
_atom_type_scat_source
C C 0.0033 0.0016 'International Tables Vol C Tables 4.2.6.8 and 6.1.1.4'
H H 0.0000 0.0000 'International Tables Vol C Tables 4.2.6.8 and 6.1.1.4'
N N 0.0061 0.0033 'International Tables Vol C Tables 4.2.6.8 and 6.1.1.4'
S S 0.1246 0.1234 'International Tables Vol C Tables 4.2.6.8 and 6.1.1.4'
Co Co 0.3494 0.9721 'International Tables Vol C Tables 4.2.6.8 and 6.1.1.4'
Au Au -2.0133 8.8022 'International Tables Vol C Tables 4.2.6.8 and 6.1.1.4'

loop_
_geom_angle_atom_site_label_1
_geom_angle_atom_site_label_2
_geom_angle_atom_site_label_3
_geom_angle
_geom_angle_site_symmetry_1
_geom_angle_site_symmetry_3
_geom_angle_publ_flag
S1 Au1 S1 90.27(14) 11_655 . ?
S1 Au1 S2 89.49(10) 11_655 11_655 ?
S1 Au1 S2 179.33(10) . 11_655 ?
S1 Au1 S2 179.33(10) 11_655 . ?
S1 Au1 S2 89.49(10) . . ?
S2 Au1 S2 90.74(13) 11_655 . ?
N3 Co1 N3 179.9(7) . 8_646 ?
N3 Co1 N1 89.2(4) . 8_646 ?
N3 Co1 N1 90.8(4) 8_646 8_646 ?
N3 Co1 N1 90.8(4) . . ?
N3 Co1 N1 89.2(4) 8_646 . ?
N1 Co1 N1 90.0(4) 8_646 . ?
N3 Co1 N2 90.4(4) . 10_557 ?
N3 Co1 N2 89.6(4) 8_646 10_557 ?
N1 Co1 N2 90.8(3) 8_646 10_557 ?
N1 Co1 N2 178.5(3) . 10_557 ?
N3 Co1 N2 89.6(4) . 15_645 ?
N3 Co1 N2 90.4(4) 8_646 15_645 ?
N1 Co1 N2 178.5(3) 8_646 15_645 ?
N1 Co1 N2 90.8(3) . 15_645 ?
N2 Co1 N2 88.4(4) 10_557 15_645 ?
C1 S1 Au1 100.5(3) . . ?
C2 S2 Au1 101.3(3) . . ?
C5 S5 C1 102.7(5) . . ?
C10 S6 C2 105.8(5) . . ?
C7 N1 C8 116.3(8) . . ?
C7 N1 Co1 123.9(6) . . ?
C8 N1 Co1 119.7(6) . . ?
C13 N2 C12 116.7(8) . . ?
C13 N2 Co1 122.4(6) . 10_567 ?
C12 N2 Co1 120.7(6) . 10_567 ?
C25 N3 Co1 174.4(13) . . ?
C25 N4 C25 92.0(14) . 11_655 ?
C2 C1 S1 125.2(8) . . ?
C2 C1 S5 120.9(8) . . ?
S1 C1 S5 112.7(5) . . ?
C1 C2 S6 121.7(8) . . ?
C1 C2 S2 121.8(8) . . ?
S6 C2 S2 115.5(6) . . ?
C9 C5 C6 117.6(9) . . ?
C9 C5 S5 117.6(8) . . ?
C6 C5 S5 124.8(8) . . ?
C7 C6 C5 118.9(9) . . ?
C7 C6 H6 120.5 . . ?
C5 C6 H6 120.5 . . ?
N1 C7 C6 124.7(9) . . ?
N1 C7 H7 117.7 . . ?
C6 C7 H7 117.7 . . ?
N1 C8 C9 122.8(9) . . ?
N1 C8 H8 118.6 . . ?
C9 C8 H8 118.6 . . ?
C5 C9 C8 119.6(9) . . ?
C5 C9 H9 120.2 . . ?
C8 C9 H9 120.2 . . ?
C14 C10 C11 117.4(9) . . ?
C14 C10 S6 126.5(7) . . ?
C11 C10 S6 116.1(7) . . ?
C12 C11 C10 120.1(9) . . ?
C12 C11 H11 119.9 . . ?
C10 C11 H11 119.9 . . ?
N2 C12 C11 123.2(8) . . ?
N2 C12 H12 118.4 . . ?
C11 C12 H12 118.4 . . ?
N2 C13 C14 123.9(9) . . ?
N2 C13 H13 118.1 . . ?
C14 C13 H13 118.1 . . ?
C10 C14 C13 118.6(9) . . ?
C10 C14 H14 120.7 . . ?
C13 C14 H14 120.7 . . ?
N3 C25 N4 137.4(16) . . ?

loop_
_geom_bond_atom_site_label_1
_geom_bond_atom_site_label_2
_geom_bond_distance
_geom_bond_site_symmetry_2
_geom_bond_publ_flag
Au1 S1 2.304(3) 11_655 ?
Au1 S1 2.304(3) . ?
Au1 S2 2.319(3) 11_655 ?
Au1 S2 2.319(3) . ?
Co1 N3 2.091(9) . ?
Co1 N3 2.092(9) 8_646 ?
Co1 N1 2.140(7) 8_646 ?
Co1 N1 2.141(7) . ?
Co1 N2 2.171(7) 10_557 ?
Co1 N2 2.171(7) 15_645 ?
S1 C1 1.753(11) . ?
S2 C2 1.765(11) . ?
S5 C5 1.754(10) . ?
S5 C1 1.792(10) . ?
S6 C10 1.733(10) . ?
S6 C2 1.738(11) . ?
N1 C7 1.324(11) . ?
N1 C8 1.336(11) . ?
N2 C13 1.312(11) . ?
N2 C12 1.342(10) . ?
N3 C25 1.068(14) . ?
N4 C25 1.597(18) . ?
N4 C25 1.597(18) 11_655 ?
C1 C2 1.312(14) . ?
C5 C9 1.358(13) . ?
C5 C6 1.391(13) . ?
C6 C7 1.372(13) . ?
C6 H6 0.9500 . ?
C7 H7 0.9500 . ?
C8 C9 1.407(14) . ?
C8 H8 0.9500 . ?
C9 H9 0.9500 . ?
C10 C14 1.369(13) . ?
C10 C11 1.384(13) . ?
C11 C12 1.356(13) . ?
C11 H11 0.9500 . ?
C12 H12 0.9500 . ?
C13 C14 1.398(13) . ?
C13 H13 0.9500 . ?
C14 H14 0.9500 . ?
